data_4089581
loop_
_publ_author_name
'Schr\"oder, Fabian G.'
'Lichtenberg, Crispin'
'Elfferding, Michael'
'Sundermeyer, J\"org'

_publ_section_title
;
 Deprotonated P-ylides As Templates for Novel Cyclopentadienyl
 Phosphonioalkyl, -alkylidene, and -alkylidyne (CpPC) Constrained-Geometry
 Complexes
;
_journal_issue 18
_journal_name_full Organometallics
_journal_page_first 5082
_journal_paper_doi 10.1021/om4005548
_journal_volume 32
_journal_year 2013
_chemical_formula_moiety 'C30 H45 P1 Si2 Zr1'
_chemical_formula_sum 'C30 H45 P Si2 Zr'
_chemical_formula_weight 584.03
_chemical_name_common 'compound 5d'
_space_group_IT_number 2
_space_group_name_Hall '-P 1'
_space_group_name_H-M_alt 'P -1'
_symmetry_cell_setting triclinic
_symmetry_space_group_name_Hall '-P 1'
_symmetry_space_group_name_H-M 'P -1'
_atom_sites_solution_hydrogens geom
_atom_sites_solution_primary direct
_atom_sites_solution_secondary difmap
_audit_creation_method SHELXL-97
_cell_angle_alpha 102.821(5)
_cell_angle_beta 101.341(7)
_cell_angle_gamma 96.23(3)
_cell_formula_units_Z 2
_cell_length_a 10.110(2)
_cell_length_b 11.751(3)
_cell_length_c 13.802(5)
_cell_measurement_reflns_used 19647
_cell_measurement_temperature 100(2)
_cell_measurement_theta_max 26.78
_cell_measurement_theta_min 1.26
_cell_volume 1547.6(8)
_computing_cell_refinement 'STOE X-AREA'
_computing_data_collection 'STOE X-AREA'
_computing_data_reduction 'STOE X-RED'
_computing_molecular_graphics 'Diamond 3.0 (Brandenburg, 2004)'
_computing_publication_material 'WinGX publication routines (Farrugia, 1999)'
_computing_structure_refinement 'SHELXL-97 (Sheldrick, 2008)'
_computing_structure_solution 'SIR97 (Giacovazzo et al, 1997)'
_diffrn_ambient_temperature 100(2)
_diffrn_detector_area_resol_mean 6.67
_diffrn_measured_fraction_theta_full 1.000
_diffrn_measured_fraction_theta_max 0.992
_diffrn_measurement_device_type 'STOE IPDS 2T'
_diffrn_measurement_method 'rotation method'
_diffrn_radiation_monochromator graphite
_diffrn_radiation_source 'fine-focus sealed tube'
_diffrn_radiation_type MoK\a
_diffrn_radiation_wavelength 0.71069
_diffrn_reflns_av_R_equivalents 0.0429
_diffrn_reflns_av_sigmaI/netI 0.0473
_diffrn_reflns_limit_h_max 12
_diffrn_reflns_limit_h_min -12
_diffrn_reflns_limit_k_max 14
_diffrn_reflns_limit_k_min -14
_diffrn_reflns_limit_l_max 17
_diffrn_reflns_limit_l_min -17
_diffrn_reflns_number 14887
_diffrn_reflns_theta_full 25.00
_diffrn_reflns_theta_max 26.76
_diffrn_reflns_theta_min 1.55
_exptl_absorpt_coefficient_mu 0.501
_exptl_absorpt_correction_T_max 1.0883
_exptl_absorpt_correction_T_min 0.8626
_exptl_absorpt_correction_type multi-scan
_exptl_absorpt_process_details
;
[c.f. r.h. blessing, acta cryst. (1995), a51, 33-38]
;
_exptl_crystal_colour colourless
_exptl_crystal_density_diffrn 1.253
_exptl_crystal_density_method 'not measured'
_exptl_crystal_description plate
_exptl_crystal_F_000 616
_exptl_crystal_size_max 0.20
_exptl_crystal_size_mid 0.18
_exptl_crystal_size_min 0.10
_refine_diff_density_max 0.752
_refine_diff_density_min -1.361
_refine_diff_density_rms 0.080
_refine_ls_extinction_method none
_refine_ls_goodness_of_fit_ref 0.943
_refine_ls_hydrogen_treatment constr
_refine_ls_matrix_type full
_refine_ls_number_parameters 361
_refine_ls_number_reflns 6546
_refine_ls_number_restraints 92
_refine_ls_restrained_S_all 1.000
_refine_ls_R_factor_all 0.0590
_refine_ls_R_factor_gt 0.0452
_refine_ls_shift/su_max 0.000
_refine_ls_shift/su_mean 0.000
_refine_ls_structure_factor_coef Fsqd
_refine_ls_weighting_details 'calc w=1/[\s^2^(Fo^2^)+(0.0786P)^2^+0.4573P] where P=(Fo^2^+2Fc^2^)/3'
_refine_ls_weighting_scheme calc
_refine_ls_wR_factor_gt 0.1117
_refine_ls_wR_factor_ref 0.1173
_reflns_number_gt 5274
_reflns_number_total 6546
_reflns_threshold_expression >2\s(I)
_cod_data_source_file om4005548_si_001.cif
_cod_data_source_block cpd5d
_cod_database_code 4089581

loop_
_symmetry_equiv_pos_as_xyz
'x, y, z'
'-x, -y, -z'

loop_
_atom_site_label
_atom_site_type_symbol
_atom_site_fract_x
_atom_site_fract_y
_atom_site_fract_z
_atom_site_U_iso_or_equiv
_atom_site_adp_type
_atom_site_occupancy
_atom_site_symmetry_multiplicity
_atom_site_calc_flag
_atom_site_refinement_flags
_atom_site_disorder_assembly
_atom_site_disorder_group
C1 C 0.9151(3) 0.1303(3) 0.1465(2) 0.0304(6) Uani 1 1 d . A .
C2 C 1.0483(3) 0.1543(3) 0.1258(2) 0.0300(6) Uani 1 1 d . A .
C3 C 1.0311(3) 0.1911(3) 0.0342(2) 0.0308(6) Uani 1 1 d . A .
C4 C 0.8880(3) 0.1890(3) -0.0036(2) 0.0323(7) Uani 1 1 d . A .
C5 C 0.8168(3) 0.1503(3) 0.0638(2) 0.0317(7) Uani 1 1 d . A .
C6 C 1.1848(3) 0.1422(3) 0.1863(3) 0.0337(7) Uani 1 1 d . . .
H6A H 1.2014 0.0607 0.1655 0.050 Uiso 1 1 calc R . .
H6B H 1.1852 0.1622 0.2592 0.050 Uiso 1 1 calc R . .
H6C H 1.2569 0.1961 0.1736 0.050 Uiso 1 1 calc R . .
C7 C 1.1422(3) 0.2165(3) -0.0196(3) 0.0363(7) Uani 1 1 d . . .
H7A H 1.2257 0.2574 0.0308 0.054 Uiso 1 1 calc R . .
H7B H 1.1134 0.2667 -0.0654 0.054 Uiso 1 1 calc R . .
H7C H 1.1601 0.1421 -0.0595 0.054 Uiso 1 1 calc R . .
C8 C 0.8256(4) 0.2162(3) -0.1026(3) 0.0375(7) Uani 1 1 d . . .
H8A H 0.8124 0.1452 -0.1586 0.056 Uiso 1 1 calc R . .
H8B H 0.8866 0.2795 -0.1148 0.056 Uiso 1 1 calc R . .
H8C H 0.7371 0.2415 -0.0987 0.056 Uiso 1 1 calc R . .
C9 C 0.6631(3) 0.1298(3) 0.0467(3) 0.0401(8) Uani 1 1 d . . .
H9A H 0.6244 0.1777 0.0019 0.060 Uiso 1 1 calc R . .
H9B H 0.6373 0.1523 0.1123 0.060 Uiso 1 1 calc R . .
H9C H 0.6279 0.0460 0.0148 0.060 Uiso 1 1 calc R . .
C10 C 0.9222(4) 0.3094(3) 0.3058(3) 0.0384(8) Uani 1 1 d . A .
H10 H 0.9228 0.3633 0.3684 0.046 Uiso 1 1 calc R . .
C11 C 0.7251(3) 0.0941(3) 0.2834(2) 0.0281(6) Uani 1 1 d . . .
C12 C 0.6759(3) -0.0262(3) 0.2481(3) 0.0366(7) Uani 1 1 d . . .
H12 H 0.7283 -0.0777 0.2145 0.044 Uiso 1 1 calc R . .
C13 C 0.5500(3) -0.0712(3) 0.2621(3) 0.0396(8) Uani 1 1 d . . .
H13 H 0.5163 -0.1534 0.2374 0.048 Uiso 1 1 calc R . .
C14 C 0.4737(3) 0.0024(3) 0.3114(3) 0.0374(7) Uani 1 1 d . . .
H14 H 0.3885 -0.0291 0.3216 0.045 Uiso 1 1 calc R . .
C15 C 0.5215(3) 0.1226(3) 0.3460(3) 0.0389(8) Uani 1 1 d . . .
H15 H 0.4689 0.1739 0.3795 0.047 Uiso 1 1 calc R . .
C16 C 0.6474(3) 0.1681(3) 0.3314(3) 0.0343(7) Uani 1 1 d . . .
H16 H 0.6800 0.2506 0.3546 0.041 Uiso 1 1 calc R . .
C17 C 1.0085(3) 0.0863(3) 0.3484(3) 0.0382(7) Uani 1 1 d U . .
C18 C 1.0226(4) -0.0312(4) 0.3112(3) 0.0448(8) Uani 1 1 d U . .
H18 H 0.9689 -0.0747 0.2464 0.054 Uiso 1 1 calc R . .
C19 C 1.1141(4) -0.0855(4) 0.3678(3) 0.0523(10) Uani 1 1 d U . .
H19 H 1.1233 -0.1654 0.3418 0.063 Uiso 1 1 calc R . .
C20 C 1.1911(4) -0.0217(5) 0.4621(3) 0.0581(11) Uani 1 1 d U . .
H20 H 1.2535 -0.0582 0.5014 0.070 Uiso 1 1 calc R . .
C21 C 1.1786(4) 0.0915(5) 0.4988(3) 0.0619(11) Uani 1 1 d U . .
H21 H 1.2319 0.1338 0.5642 0.074 Uiso 1 1 calc R . .
C22 C 1.0876(4) 0.1491(4) 0.4422(3) 0.0507(9) Uani 1 1 d U . .
H22 H 1.0811 0.2296 0.4685 0.061 Uiso 1 1 calc R . .
C23 C 1.1640(3) 0.4626(3) 0.2059(3) 0.0382(8) Uani 1 1 d . A .
H23A H 1.2280 0.4134 0.1782 0.046 Uiso 1 1 calc R . .
H23B H 1.1542 0.5242 0.1675 0.046 Uiso 1 1 calc R . .
C24A C 1.1394(14) 0.5918(12) 0.4279(12) 0.040(3) Uani 0.50(4) 1 d PDU A 1
H24A H 1.0805 0.6428 0.3992 0.061 Uiso 0.50(4) 1 calc PR A 1
H24B H 1.1980 0.6369 0.4936 0.061 Uiso 0.50(4) 1 calc PR A 1
H24C H 1.0828 0.5243 0.4380 0.061 Uiso 0.50(4) 1 calc PR A 1
C24B C 1.1103(14) 0.6089(9) 0.3960(16) 0.040(3) Uani 0.50(4) 1 d PDU A 2
H24D H 1.0559 0.6433 0.3462 0.060 Uiso 0.50(4) 1 calc PR A 2
H24E H 1.1537 0.6712 0.4578 0.060 Uiso 0.50(4) 1 calc PR A 2
H24F H 1.0506 0.5488 0.4134 0.060 Uiso 0.50(4) 1 calc PR A 2
C25 C 1.3804(3) 0.6673(3) 0.3491(3) 0.0412(8) Uani 1 1 d . A .
H25A H 1.4525 0.6395 0.3162 0.062 Uiso 1 1 calc R . .
H25B H 1.4200 0.7061 0.4212 0.062 Uiso 1 1 calc R . .
H25C H 1.3383 0.7237 0.3152 0.062 Uiso 1 1 calc R . .
C26A C 1.3371(10) 0.4221(9) 0.3903(13) 0.045(3) Uani 0.60(4) 1 d PDU A 1
H26A H 1.2690 0.3556 0.3894 0.068 Uiso 0.60(4) 1 calc PR A 1
H26B H 1.3893 0.4572 0.4604 0.068 Uiso 0.60(4) 1 calc PR A 1
H26C H 1.3992 0.3938 0.3474 0.068 Uiso 0.60(4) 1 calc PR A 1
C26B C 1.3167(14) 0.4468(16) 0.4255(16) 0.041(4) Uani 0.40(4) 1 d PDU A 2
H26D H 1.2493 0.3766 0.4166 0.061 Uiso 0.40(4) 1 calc PR A 2
H26E H 1.3365 0.4934 0.4965 0.061 Uiso 0.40(4) 1 calc PR A 2
H26F H 1.4010 0.4224 0.4090 0.061 Uiso 0.40(4) 1 calc PR A 2
C27 C 0.8071(3) 0.4591(3) 0.1112(3) 0.0390(8) Uani 1 1 d . A .
H27A H 0.8624 0.5293 0.1021 0.047 Uiso 1 1 calc R . .
H27B H 0.7563 0.4137 0.0421 0.047 Uiso 1 1 calc R . .
C28A C 0.5519(12) 0.4070(11) 0.2020(15) 0.032(3) Uani 0.39(3) 1 d PDU B 1
H28A H 0.5009 0.3545 0.1367 0.048 Uiso 0.39(3) 1 calc PR B 1
H28B H 0.4886 0.4481 0.2369 0.048 Uiso 0.39(3) 1 calc PR B 1
H28C H 0.5985 0.3603 0.2446 0.048 Uiso 0.39(3) 1 calc PR B 1
C28B C 0.5401(8) 0.3827(10) 0.1614(13) 0.048(3) Uani 0.61(3) 1 d PDU B 2
H28D H 0.5101 0.3421 0.0888 0.072 Uiso 0.61(3) 1 calc PR B 2
H28E H 0.4621 0.4100 0.1867 0.072 Uiso 0.61(3) 1 calc PR B 2
H28F H 0.5774 0.3279 0.1996 0.072 Uiso 0.61(3) 1 calc PR B 2
C29 C 0.5885(4) 0.6234(3) 0.1200(3) 0.0446(8) Uani 1 1 d . B .
H29A H 0.6491 0.6996 0.1385 0.067 Uiso 1 1 calc R . .
H29B H 0.5053 0.6336 0.1451 0.067 Uiso 1 1 calc R . .
H29C H 0.5644 0.5933 0.0456 0.067 Uiso 1 1 calc R . .
C30A C 0.7712(7) 0.6122(8) 0.3093(5) 0.049(2) Uani 0.651(18) 1 d PDU B 1
H30A H 0.8220 0.5645 0.3486 0.074 Uiso 0.651(18) 1 calc PR B 1
H30B H 0.7047 0.6456 0.3456 0.074 Uiso 0.651(18) 1 calc PR B 1
H30C H 0.8349 0.6763 0.3008 0.074 Uiso 0.651(18) 1 calc PR B 1
C30B C 0.7269(13) 0.5525(13) 0.3211(6) 0.038(4) Uani 0.349(18) 1 d PDU B 2
H30D H 0.7549 0.4836 0.3436 0.057 Uiso 0.349(18) 1 calc PR B 2
H30E H 0.6486 0.5750 0.3486 0.057 Uiso 0.349(18) 1 calc PR B 2
H30F H 0.8030 0.6186 0.3458 0.057 Uiso 0.349(18) 1 calc PR B 2
P1 P 0.89300(8) 0.16146(7) 0.27557(6) 0.03103(19) Uani 1 1 d . A .
Si1 Si 0.67809(9) 0.51534(10) 0.17906(8) 0.0405(2) Uani 1 1 d D . .
Si2 Si 1.24711(8) 0.53812(8) 0.33902(7) 0.0323(2) Uani 1 1 d D . .
Zr1 Zr 0.95754(3) 0.34587(3) 0.16813(2) 0.02827(10) Uani 1 1 d . . .

loop_
_atom_site_aniso_label
_atom_site_aniso_U_11
_atom_site_aniso_U_22
_atom_site_aniso_U_33
_atom_site_aniso_U_23
_atom_site_aniso_U_13
_atom_site_aniso_U_12
C1 0.0285(15) 0.0282(15) 0.0339(16) 0.0108(13) 0.0066(12) -0.0034(12)
C2 0.0306(15) 0.0261(15) 0.0328(16) 0.0072(12) 0.0085(12) 0.0006(12)
C3 0.0340(16) 0.0269(15) 0.0314(16) 0.0069(12) 0.0099(13) 0.0002(12)
C4 0.0368(16) 0.0275(15) 0.0325(16) 0.0085(13) 0.0093(13) 0.0004(12)
C5 0.0309(15) 0.0302(16) 0.0313(16) 0.0082(13) 0.0053(12) -0.0041(12)
C6 0.0306(15) 0.0325(16) 0.0410(18) 0.0128(14) 0.0116(13) 0.0045(13)
C7 0.0406(18) 0.0346(17) 0.0377(18) 0.0124(14) 0.0155(14) 0.0043(14)
C8 0.0419(18) 0.0355(17) 0.0351(18) 0.0107(14) 0.0089(14) 0.0018(14)
C9 0.0310(16) 0.046(2) 0.0388(19) 0.0143(16) 0.0000(14) -0.0075(14)
C10 0.0416(18) 0.0354(18) 0.0342(17) 0.0054(14) 0.0120(14) -0.0104(14)
C11 0.0258(14) 0.0297(15) 0.0300(15) 0.0131(12) 0.0054(12) 0.0005(12)
C12 0.0325(16) 0.0312(17) 0.047(2) 0.0073(14) 0.0163(14) 0.0011(13)
C13 0.0340(17) 0.0321(17) 0.053(2) 0.0131(15) 0.0120(15) -0.0037(13)
C14 0.0246(15) 0.0460(19) 0.0431(19) 0.0160(15) 0.0092(13) -0.0002(13)
C15 0.0254(15) 0.0439(19) 0.046(2) 0.0071(15) 0.0070(14) 0.0079(13)
C16 0.0287(15) 0.0289(16) 0.0433(19) 0.0112(14) 0.0012(13) 0.0041(12)
C17 0.0300(14) 0.0526(18) 0.0350(15) 0.0188(14) 0.0095(12) -0.0008(13)
C18 0.0381(16) 0.0490(18) 0.0507(18) 0.0260(15) 0.0054(14) 0.0015(14)
C19 0.0427(17) 0.067(2) 0.058(2) 0.0359(18) 0.0136(15) 0.0106(16)
C20 0.0448(18) 0.093(3) 0.050(2) 0.0351(19) 0.0180(16) 0.0191(18)
C21 0.0457(18) 0.098(3) 0.0415(18) 0.0178(18) 0.0072(15) 0.0123(18)
C22 0.0364(16) 0.074(2) 0.0396(17) 0.0114(16) 0.0082(14) 0.0069(16)
C23 0.0347(17) 0.0386(18) 0.0390(18) 0.0090(15) 0.0108(14) -0.0074(14)
C24A 0.042(4) 0.044(4) 0.032(4) 0.009(3) 0.009(3) -0.004(3)
C24B 0.046(4) 0.035(4) 0.038(5) 0.005(3) 0.021(4) -0.009(3)
C25 0.0327(17) 0.0398(19) 0.049(2) 0.0091(16) 0.0121(15) -0.0044(14)
C26A 0.040(4) 0.051(4) 0.039(5) 0.014(3) -0.003(3) 0.000(3)
C26B 0.040(5) 0.045(5) 0.036(5) 0.015(4) 0.006(4) -0.002(3)
C27 0.0358(17) 0.0342(18) 0.052(2) 0.0132(16) 0.0183(16) 0.0077(14)
C28A 0.032(4) 0.036(5) 0.031(5) 0.009(4) 0.014(4) 0.007(3)
C28B 0.045(4) 0.065(4) 0.052(5) 0.036(4) 0.025(3) 0.021(3)
C29 0.0426(19) 0.040(2) 0.051(2) 0.0089(17) 0.0145(17) 0.0029(15)
C30A 0.043(3) 0.055(4) 0.046(3) 0.006(3) 0.006(2) 0.018(3)
C30B 0.038(5) 0.041(5) 0.037(5) 0.008(3) 0.011(3) 0.014(4)
P1 0.0269(4) 0.0340(4) 0.0316(4) 0.0117(3) 0.0065(3) -0.0051(3)
Si1 0.0265(4) 0.0595(6) 0.0364(5) 0.0114(4) 0.0070(4) 0.0128(4)
Si2 0.0265(4) 0.0329(5) 0.0356(5) 0.0101(4) 0.0052(3) -0.0038(3)
Zr1 0.02629(16) 0.02748(16) 0.03062(17) 0.00772(11) 0.00865(11) -0.00253(11)

loop_
_atom_type_symbol
_atom_type_description
_atom_type_scat_dispersion_real
_atom_type_scat_dispersion_imag
_atom_type_scat_source
C C 0.0033 0.0016 'International Tables Vol C Tables 4.2.6.8 and 6.1.1.4'
H H 0.0000 0.0000 'International Tables Vol C Tables 4.2.6.8 and 6.1.1.4'
P P 0.1023 0.0942 'International Tables Vol C Tables 4.2.6.8 and 6.1.1.4'
Si Si 0.0817 0.0704 'International Tables Vol C Tables 4.2.6.8 and 6.1.1.4'
Zr Zr -2.9673 0.5597 'International Tables Vol C Tables 4.2.6.8 and 6.1.1.4'

loop_
_geom_angle_atom_site_label_1
_geom_angle_atom_site_label_2
_geom_angle_atom_site_label_3
_geom_angle
C5 C1 C2 107.3(3)
C5 C1 P1 122.3(2)
C2 C1 P1 120.7(2)
C5 C1 Zr1 75.79(18)
C2 C1 Zr1 75.18(17)
P1 C1 Zr1 86.85(13)
C3 C2 C1 107.8(3)
C3 C2 C6 123.5(3)
C1 C2 C6 128.6(3)
C3 C2 Zr1 76.17(18)
C1 C2 Zr1 71.16(18)
C6 C2 Zr1 119.3(2)
C2 C3 C4 108.3(3)
C2 C3 C7 125.7(3)
C4 C3 C7 125.8(3)
C2 C3 Zr1 71.68(18)
C4 C3 Zr1 73.94(18)
C7 C3 Zr1 124.7(2)
C5 C4 C3 108.5(3)
C5 C4 C8 126.3(3)
C3 C4 C8 125.1(3)
C5 C4 Zr1 72.19(19)
C3 C4 Zr1 73.72(18)
C8 C4 Zr1 123.1(2)
C4 C5 C1 108.1(3)
C4 C5 C9 124.1(3)
C1 C5 C9 127.7(3)
C4 C5 Zr1 75.90(18)
C1 C5 Zr1 70.75(17)
C9 C5 Zr1 121.2(2)
C2 C6 H6A 109.5
C2 C6 H6B 109.5
H6A C6 H6B 109.5
C2 C6 H6C 109.5
H6A C6 H6C 109.5
H6B C6 H6C 109.5
C3 C7 H7A 109.5
C3 C7 H7B 109.5
H7A C7 H7B 109.5
C3 C7 H7C 109.5
H7A C7 H7C 109.5
H7B C7 H7C 109.5
C4 C8 H8A 109.5
C4 C8 H8B 109.5
H8A C8 H8B 109.5
C4 C8 H8C 109.5
H8A C8 H8C 109.5
H8B C8 H8C 109.5
C5 C9 H9A 109.5
C5 C9 H9B 109.5
H9A C9 H9B 109.5
C5 C9 H9C 109.5
H9A C9 H9C 109.5
H9B C9 H9C 109.5
P1 C10 Zr1 102.18(17)
P1 C10 H10 128.9
Zr1 C10 H10 128.9
C16 C11 C12 119.5(3)
C16 C11 P1 116.9(2)
C12 C11 P1 123.6(2)
C11 C12 C13 119.9(3)
C11 C12 H12 120.1
C13 C12 H12 120.1
C14 C13 C12 120.5(3)
C14 C13 H13 119.7
C12 C13 H13 119.7
C13 C14 C15 119.9(3)
C13 C14 H14 120.1
C15 C14 H14 120.1
C14 C15 C16 119.6(3)
C14 C15 H15 120.2
C16 C15 H15 120.2
C11 C16 C15 120.5(3)
C11 C16 H16 119.7
C15 C16 H16 119.7
C22 C17 C18 119.0(4)
C22 C17 P1 118.6(3)
C18 C17 P1 122.3(3)
C19 C18 C17 121.0(4)
C19 C18 H18 119.5
C17 C18 H18 119.5
C20 C19 C18 119.2(4)
C20 C19 H19 120.4
C18 C19 H19 120.4
C21 C20 C19 120.5(4)
C21 C20 H20 119.7
C19 C20 H20 119.7
C20 C21 C22 121.4(4)
C20 C21 H21 119.3
C22 C21 H21 119.3
C17 C22 C21 118.9(4)
C17 C22 H22 120.5
C21 C22 H22 120.5
Si2 C23 Zr1 120.26(16)
Si2 C23 H23A 107.3
Zr1 C23 H23A 107.3
Si2 C23 H23B 107.3
Zr1 C23 H23B 107.3
H23A C23 H23B 106.9
Si2 C24A H24A 109.5
Si2 C24A H24B 109.5
Si2 C24A H24C 109.5
Si2 C24B H24D 109.5
Si2 C24B H24E 109.5
H24D C24B H24E 109.5
Si2 C24B H24F 109.5
H24D C24B H24F 109.5
H24E C24B H24F 109.5
Si2 C25 H25A 109.5
Si2 C25 H25B 109.5
H25A C25 H25B 109.5
Si2 C25 H25C 109.5
H25A C25 H25C 109.5
H25B C25 H25C 109.5
Si2 C26A H26A 109.5
Si2 C26A H26B 109.5
Si2 C26A H26C 109.5
Si2 C26B H26D 109.5
Si2 C26B H26E 109.5
H26D C26B H26E 109.5
Si2 C26B H26F 109.5
H26D C26B H26F 109.5
H26E C26B H26F 109.5
Si1 C27 Zr1 124.00(18)
Si1 C27 H27A 106.3
Zr1 C27 H27A 106.3
Si1 C27 H27B 106.3
Zr1 C27 H27B 106.3
H27A C27 H27B 106.4
Si1 C28A H28A 109.5
Si1 C28A H28B 109.5
Si1 C28A H28C 109.5
Si1 C28B H28D 109.5
Si1 C28B H28E 109.5
H28D C28B H28E 109.5
Si1 C28B H28F 109.5
H28D C28B H28F 109.5
H28E C28B H28F 109.5
Si1 C29 H29A 109.5
Si1 C29 H29B 109.5
H29A C29 H29B 109.5
Si1 C29 H29C 109.5
H29A C29 H29C 109.5
H29B C29 H29C 109.5
Si1 C30A H30A 109.5
Si1 C30A H30B 109.5
Si1 C30A H30C 109.5
Si1 C30B H30D 109.5
Si1 C30B H30E 109.5
H30D C30B H30E 109.5
Si1 C30B H30F 109.5
H30D C30B H30F 109.5
H30E C30B H30F 109.5
C10 P1 C1 100.27(16)
C10 P1 C17 117.87(18)
C1 P1 C17 108.53(16)
C10 P1 C11 115.61(16)
C1 P1 C11 112.04(14)
C17 P1 C11 102.65(14)
C10 P1 Zr1 44.39(12)
C1 P1 Zr1 55.90(10)
C17 P1 Zr1 129.21(10)
C11 P1 Zr1 128.14(10)
C28A Si1 C27 117.7(5)
C28A Si1 C30B 80.7(8)
C27 Si1 C30B 116.6(4)
C28A Si1 C29 109.4(4)
C27 Si1 C29 112.30(17)
C30B Si1 C29 116.5(4)
C28A Si1 C30A 106.3(7)
C27 Si1 C30A 108.1(2)
C29 Si1 C30A 101.7(3)
C27 Si1 C28B 106.4(5)
C30B Si1 C28B 97.0(7)
C29 Si1 C28B 105.5(3)
C30A Si1 C28B 122.9(6)
C23 Si2 C24A 118.8(5)
C23 Si2 C26B 118.1(7)
C24A Si2 C26B 89.1(11)
C23 Si2 C25 112.30(16)
C24A Si2 C25 106.4(4)
C26B Si2 C25 109.7(4)
C23 Si2 C24B 105.8(6)
C26B Si2 C24B 105.9(11)
C25 Si2 C24B 103.7(3)
C23 Si2 C26A 104.3(5)
C24A Si2 C26A 106.5(9)
C25 Si2 C26A 108.0(3)
C24B Si2 C26A 122.8(9)
C10 Zr1 C27 110.20(14)
C10 Zr1 C23 107.71(13)
C27 Zr1 C23 104.28(13)
C10 Zr1 C1 70.67(12)
C27 Zr1 C1 126.87(12)
C23 Zr1 C1 126.71(12)
C10 Zr1 C2 90.09(12)
C27 Zr1 C2 145.35(12)
C23 Zr1 C2 95.25(12)
C1 Zr1 C2 33.65(10)
C10 Zr1 C5 91.43(12)
C27 Zr1 C5 95.64(12)
C23 Zr1 C5 145.05(12)
C1 Zr1 C5 33.45(10)
C2 Zr1 C5 54.77(10)
C10 Zr1 C3 121.43(12)
C27 Zr1 C3 117.74(12)
C23 Zr1 C3 91.48(12)
C1 Zr1 C3 54.43(10)
C2 Zr1 C3 32.16(10)
C5 Zr1 C3 53.65(10)
C10 Zr1 C4 122.21(11)
C27 Zr1 C4 91.60(12)
C23 Zr1 C4 117.87(11)
C1 Zr1 C4 54.28(10)
C2 Zr1 C4 53.81(10)
C5 Zr1 C4 31.91(10)
C3 Zr1 C4 32.33(10)
C10 Zr1 P1 33.43(10)
C27 Zr1 P1 124.32(9)
C23 Zr1 P1 123.50(10)
C1 Zr1 P1 37.25(8)
C2 Zr1 P1 61.30(7)
C5 Zr1 P1 61.61(8)
C3 Zr1 P1 89.88(7)
C4 Zr1 P1 89.92(8)

loop_
_geom_bond_atom_site_label_1
_geom_bond_atom_site_label_2
_geom_bond_distance
C1 C5 1.438(4)
C1 C2 1.442(4)
C1 P1 1.800(3)
C1 Zr1 2.463(3)
C2 C3 1.410(4)
C2 C6 1.505(4)
C2 Zr1 2.516(3)
C3 C4 1.434(5)
C3 C7 1.502(4)
C3 Zr1 2.573(3)
C4 C5 1.404(4)
C4 C8 1.505(5)
C4 Zr1 2.576(3)
C5 C9 1.508(4)
C5 Zr1 2.529(3)
C6 H6A 0.9800
C6 H6B 0.9800
C6 H6C 0.9800
C7 H7A 0.9800
C7 H7B 0.9800
C7 H7C 0.9800
C8 H8A 0.9800
C8 H8B 0.9800
C8 H8C 0.9800
C9 H9A 0.9800
C9 H9B 0.9800
C9 H9C 0.9800
C10 P1 1.674(4)
C10 Zr1 2.125(3)
C10 H10 0.9500
C11 C16 1.381(5)
C11 C12 1.389(4)
C11 P1 1.827(3)
C12 C13 1.390(4)
C12 H12 0.9500
C13 C14 1.377(5)
C13 H13 0.9500
C14 C15 1.385(5)
C14 H14 0.9500
C15 C16 1.395(5)
C15 H15 0.9500
C16 H16 0.9500
C17 C22 1.379(5)
C17 C18 1.395(6)
C17 P1 1.819(4)
C18 C19 1.392(5)
C18 H18 0.9500
C19 C20 1.380(7)
C19 H19 0.9500
C20 C21 1.344(7)
C20 H20 0.9500
C21 C22 1.414(6)
C21 H21 0.9500
C22 H22 0.9500
C23 Si2 1.838(4)
C23 Zr1 2.268(3)
C23 H23A 0.9900
C23 H23B 0.9900
C24A Si2 1.849(7)
C24A H24A 0.9800
C24A H24B 0.9800
C24A H24C 0.9800
C24B Si2 1.901(8)
C24B H24D 0.9800
C24B H24E 0.9800
C24B H24F 0.9800
C25 Si2 1.879(3)
C25 H25A 0.9800
C25 H25B 0.9800
C25 H25C 0.9800
C26A Si2 1.906(7)
C26A H26A 0.9800
C26A H26B 0.9800
C26A H26C 0.9800
C26B Si2 1.864(8)
C26B H26D 0.9800
C26B H26E 0.9800
C26B H26F 0.9800
C27 Si1 1.846(3)
C27 Zr1 2.266(4)
C27 H27A 0.9900
C27 H27B 0.9900
C28A Si1 1.826(8)
C28A H28A 0.9800
C28A H28B 0.9800
C28A H28C 0.9800
C28B Si1 1.913(8)
C28B H28D 0.9800
C28B H28E 0.9800
C28B H28F 0.9800
C29 Si1 1.875(4)
C29 H29A 0.9800
C29 H29B 0.9800
C29 H29C 0.9800
C30A Si1 1.899(6)
C30A H30A 0.9800
C30A H30B 0.9800
C30A H30C 0.9800
C30B Si1 1.863(8)
C30B H30D 0.9800
C30B H30E 0.9800
C30B H30F 0.9800
P1 Zr1 2.9699(10)

loop_
_geom_torsion_atom_site_label_1
_geom_torsion_atom_site_label_2
_geom_torsion_atom_site_label_3
_geom_torsion_atom_site_label_4
_geom_torsion
C5 C1 C2 C3 1.6(4)
P1 C1 C2 C3 -145.1(2)
Zr1 C1 C2 C3 -68.0(2)
C5 C1 C2 C6 -177.4(3)
P1 C1 C2 C6 35.9(5)
Zr1 C1 C2 C6 113.0(3)
C5 C1 C2 Zr1 69.6(2)
P1 C1 C2 Zr1 -77.1(2)
C1 C2 C3 C4 -0.8(4)
C6 C2 C3 C4 178.3(3)
Zr1 C2 C3 C4 -65.4(2)
C1 C2 C3 C7 -175.3(3)
C6 C2 C3 C7 3.8(5)
Zr1 C2 C3 C7 120.1(3)
C1 C2 C3 Zr1 64.6(2)
C6 C2 C3 Zr1 -116.2(3)
C2 C3 C4 C5 -0.4(4)
C7 C3 C4 C5 174.1(3)
Zr1 C3 C4 C5 -64.3(2)
C2 C3 C4 C8 -176.7(3)
C7 C3 C4 C8 -2.2(5)
Zr1 C3 C4 C8 119.3(3)
C2 C3 C4 Zr1 63.9(2)
C7 C3 C4 Zr1 -121.6(3)
C3 C4 C5 C1 1.4(4)
C8 C4 C5 C1 177.7(3)
Zr1 C4 C5 C1 -63.9(2)
C3 C4 C5 C9 -176.3(3)
C8 C4 C5 C9 0.0(5)
Zr1 C4 C5 C9 118.4(3)
C3 C4 C5 Zr1 65.3(2)
C8 C4 C5 Zr1 -118.4(3)
C2 C1 C5 C4 -1.9(4)
P1 C1 C5 C4 144.2(2)
Zr1 C1 C5 C4 67.3(2)
C2 C1 C5 C9 175.7(3)
P1 C1 C5 C9 -38.2(5)
Zr1 C1 C5 C9 -115.1(3)
C2 C1 C5 Zr1 -69.2(2)
P1 C1 C5 Zr1 76.9(2)
C16 C11 C12 C13 -0.6(5)
P1 C11 C12 C13 176.5(3)
C11 C12 C13 C14 -0.5(6)
C12 C13 C14 C15 1.1(5)
C13 C14 C15 C16 -0.6(5)
C12 C11 C16 C15 1.1(5)
P1 C11 C16 C15 -176.2(3)
C14 C15 C16 C11 -0.5(5)
C22 C17 C18 C19 0.5(5)
P1 C17 C18 C19 178.6(3)
C17 C18 C19 C20 0.3(5)
C18 C19 C20 C21 -0.3(6)
C19 C20 C21 C22 -0.6(6)
C18 C17 C22 C21 -1.3(5)
P1 C17 C22 C21 -179.4(3)
C20 C21 C22 C17 1.3(6)
Zr1 C10 P1 C1 1.36(18)
Zr1 C10 P1 C17 118.83(17)
Zr1 C10 P1 C11 -119.30(15)
C5 C1 P1 C10 -72.2(3)
C2 C1 P1 C10 69.5(3)
Zr1 C1 P1 C10 -1.15(15)
C5 C1 P1 C17 163.7(2)
C2 C1 P1 C17 -54.6(3)
Zr1 C1 P1 C17 -125.33(13)
C5 C1 P1 C11 51.0(3)
C2 C1 P1 C11 -167.3(2)
Zr1 C1 P1 C11 122.04(12)
C5 C1 P1 Zr1 -71.0(2)
C2 C1 P1 Zr1 70.7(2)
C22 C17 P1 C10 19.2(3)
C18 C17 P1 C10 -158.9(3)
C22 C17 P1 C1 132.2(3)
C18 C17 P1 C1 -45.9(3)
C22 C17 P1 C11 -109.1(3)
C18 C17 P1 C11 72.8(3)
C22 C17 P1 Zr1 71.5(3)
C18 C17 P1 Zr1 -106.6(3)
C16 C11 P1 C10 -11.9(3)
C12 C11 P1 C10 170.9(3)
C16 C11 P1 C1 -126.0(3)
C12 C11 P1 C1 56.8(3)
C16 C11 P1 C17 117.8(3)
C12 C11 P1 C17 -59.4(3)
C16 C11 P1 Zr1 -62.8(3)
C12 C11 P1 Zr1 120.0(3)
Zr1 C27 Si1 C28A -59.9(7)
Zr1 C27 Si1 C30B 33.5(6)
Zr1 C27 Si1 C29 171.75(19)
Zr1 C27 Si1 C30A 60.4(4)
Zr1 C27 Si1 C28B -73.3(5)
Zr1 C23 Si2 C24A -34.8(7)
Zr1 C23 Si2 C26B 71.0(7)
Zr1 C23 Si2 C25 -159.84(19)
Zr1 C23 Si2 C24B -47.3(5)
Zr1 C23 Si2 C26A 83.5(5)
P1 C10 Zr1 C27 122.23(17)
P1 C10 Zr1 C23 -124.61(17)
P1 C10 Zr1 C1 -1.03(14)
P1 C10 Zr1 C2 -29.07(17)
P1 C10 Zr1 C5 25.69(17)
P1 C10 Zr1 C3 -21.5(2)
P1 C10 Zr1 C4 16.7(2)
Si1 C27 Zr1 C10 2.3(3)
Si1 C27 Zr1 C23 -113.1(2)
Si1 C27 Zr1 C1 82.8(2)
Si1 C27 Zr1 C2 124.6(2)
Si1 C27 Zr1 C5 95.9(2)
Si1 C27 Zr1 C3 147.49(19)
Si1 C27 Zr1 C4 127.6(2)
Si1 C27 Zr1 P1 36.6(3)
Si2 C23 Zr1 C10 -15.4(3)
Si2 C23 Zr1 C27 101.7(2)
Si2 C23 Zr1 C1 -94.1(2)
Si2 C23 Zr1 C2 -107.1(2)
Si2 C23 Zr1 C5 -135.52(19)
Si2 C23 Zr1 C3 -139.1(2)
Si2 C23 Zr1 C4 -158.66(17)
Si2 C23 Zr1 P1 -48.3(2)
C5 C1 Zr1 C10 125.4(2)
C2 C1 Zr1 C10 -122.0(2)
P1 C1 Zr1 C10 0.94(13)
C5 C1 Zr1 C27 24.2(2)
C2 C1 Zr1 C27 136.80(19)
P1 C1 Zr1 C27 -100.26(15)
C5 C1 Zr1 C23 -136.56(19)
C2 C1 Zr1 C23 -23.9(2)
P1 C1 Zr1 C23 99.02(15)
C5 C1 Zr1 C2 -112.6(3)
P1 C1 Zr1 C2 122.9(2)
C2 C1 Zr1 C5 112.6(3)
P1 C1 Zr1 C5 -124.4(2)
C5 C1 Zr1 C3 -76.15(19)
C2 C1 Zr1 C3 36.49(17)
P1 C1 Zr1 C3 159.43(17)
C5 C1 Zr1 C4 -36.07(17)
C2 C1 Zr1 C4 76.57(19)
P1 C1 Zr1 C4 -160.50(17)
C5 C1 Zr1 P1 124.4(2)
C2 C1 Zr1 P1 -122.9(2)
C3 C2 Zr1 C10 167.80(19)
C1 C2 Zr1 C10 53.16(19)
C6 C2 Zr1 C10 -71.2(2)
C3 C2 Zr1 C27 40.2(3)
C1 C2 Zr1 C27 -74.4(3)
C6 C2 Zr1 C27 161.2(2)
C3 C2 Zr1 C23 -84.41(19)
C1 C2 Zr1 C23 160.95(19)
C6 C2 Zr1 C23 36.6(2)
C3 C2 Zr1 C1 114.6(3)
C6 C2 Zr1 C1 -124.4(3)
C3 C2 Zr1 C5 76.12(19)
C1 C2 Zr1 C5 -38.53(17)
C6 C2 Zr1 C5 -162.9(3)
C1 C2 Zr1 C3 -114.6(3)
C6 C2 Zr1 C3 121.0(3)
C3 C2 Zr1 C4 36.55(17)
C1 C2 Zr1 C4 -78.09(19)
C6 C2 Zr1 C4 157.5(3)
C3 C2 Zr1 P1 150.0(2)
C1 C2 Zr1 P1 35.39(15)
C6 C2 Zr1 P1 -89.0(2)
C4 C5 Zr1 C10 -165.6(2)
C1 C5 Zr1 C10 -50.3(2)
C9 C5 Zr1 C10 72.8(3)
C4 C5 Zr1 C27 83.9(2)
C1 C5 Zr1 C27 -160.79(19)
C9 C5 Zr1 C27 -37.7(3)
C4 C5 Zr1 C23 -41.1(3)
C1 C5 Zr1 C23 74.2(3)
C9 C5 Zr1 C23 -162.7(2)
C4 C5 Zr1 C1 -115.3(3)
C9 C5 Zr1 C1 123.1(3)
C4 C5 Zr1 C2 -76.5(2)
C1 C5 Zr1 C2 38.77(17)
C9 C5 Zr1 C2 161.9(3)
C4 C5 Zr1 C3 -36.60(19)
C1 C5 Zr1 C3 78.7(2)
C9 C5 Zr1 C3 -158.2(3)
C1 C5 Zr1 C4 115.3(3)
C9 C5 Zr1 C4 -121.6(3)
C4 C5 Zr1 P1 -149.8(2)
C1 C5 Zr1 P1 -34.58(15)
C9 C5 Zr1 P1 88.5(2)
C2 C3 Zr1 C10 -14.3(2)
C4 C3 Zr1 C10 101.7(2)
C7 C3 Zr1 C10 -135.5(3)
C2 C3 Zr1 C27 -155.48(18)
C4 C3 Zr1 C27 -39.5(2)
C7 C3 Zr1 C27 83.4(3)
C2 C3 Zr1 C23 97.52(19)
C4 C3 Zr1 C23 -146.46(19)
C7 C3 Zr1 C23 -23.6(3)
C2 C3 Zr1 C1 -38.26(17)
C4 C3 Zr1 C1 77.75(19)
C7 C3 Zr1 C1 -159.4(3)
C4 C3 Zr1 C2 116.0(3)
C7 C3 Zr1 C2 -121.2(3)
C2 C3 Zr1 C5 -79.91(19)
C4 C3 Zr1 C5 36.11(17)
C7 C3 Zr1 C5 158.9(3)
C2 C3 Zr1 C4 -116.0(3)
C7 C3 Zr1 C4 122.8(4)
C2 C3 Zr1 P1 -25.98(17)
C4 C3 Zr1 P1 90.03(17)
C7 C3 Zr1 P1 -147.1(3)
C5 C4 Zr1 C10 17.1(2)
C3 C4 Zr1 C10 -99.0(2)
C8 C4 Zr1 C10 139.3(3)
C5 C4 Zr1 C27 -98.1(2)
C3 C4 Zr1 C27 145.76(19)
C8 C4 Zr1 C27 24.1(3)
C5 C4 Zr1 C23 154.8(2)
C3 C4 Zr1 C23 38.7(2)
C8 C4 Zr1 C23 -83.0(3)
C5 C4 Zr1 C1 37.88(19)
C3 C4 Zr1 C1 -78.25(19)
C8 C4 Zr1 C1 160.1(3)
C5 C4 Zr1 C2 79.8(2)
C3 C4 Zr1 C2 -36.34(17)
C8 C4 Zr1 C2 -158.0(3)
C3 C4 Zr1 C5 -116.1(3)
C8 C4 Zr1 C5 122.2(3)
C5 C4 Zr1 C3 116.1(3)
C8 C4 Zr1 C3 -121.7(3)
C5 C4 Zr1 P1 26.22(19)
C3 C4 Zr1 P1 -89.91(17)
C8 C4 Zr1 P1 148.4(2)
C1 P1 Zr1 C10 -178.4(2)
C17 P1 Zr1 C10 -91.7(2)
C11 P1 Zr1 C10 89.1(2)
C10 P1 Zr1 C27 -74.0(2)
C1 P1 Zr1 C27 107.60(17)
C17 P1 Zr1 C27 -165.7(2)
C11 P1 Zr1 C27 15.05(18)
C10 P1 Zr1 C23 70.1(2)
C1 P1 Zr1 C23 -108.30(17)
C17 P1 Zr1 C23 -21.6(2)
C11 P1 Zr1 C23 159.15(17)
C10 P1 Zr1 C1 178.4(2)
C17 P1 Zr1 C1 86.7(2)
C11 P1 Zr1 C1 -92.55(18)
C10 P1 Zr1 C2 146.4(2)
C1 P1 Zr1 C2 -32.02(14)
C17 P1 Zr1 C2 54.71(18)
C11 P1 Zr1 C2 -124.57(16)
C10 P1 Zr1 C5 -150.5(2)
C1 P1 Zr1 C5 31.12(15)
C17 P1 Zr1 C5 117.85(18)
C11 P1 Zr1 C5 -61.43(16)
C10 P1 Zr1 C3 161.78(19)
C1 P1 Zr1 C3 -16.61(14)
C17 P1 Zr1 C3 70.12(18)
C11 P1 Zr1 C3 -109.16(15)
C10 P1 Zr1 C4 -165.89(19)
C1 P1 Zr1 C4 15.73(14)
C17 P1 Zr1 C4 102.46(18)
C11 P1 Zr1 C4 -76.82(16)
